data_1563546
loop_
_publ_author_name
'Su, Yan-Hui'
'Cao, Deng-Ke'
'Duan, Yan'
'Li, Yi-Zhi'
'Zheng, Li-Min'

_publ_section_title
;
 Metal diphosphonates with double-layer and pillared layered structures
 based on N-cyclohexylaminomethanediphosphonate
;
_journal_issue 7
_journal_name_full 'Journal of Solid State Chemistry'
_journal_page_first 1588
_journal_page_last 1594
_journal_paper_doi 10.1016/j.jssc.2010.05.008
_journal_volume 183
_journal_year 2010
_chemical_formula_moiety 'C14 H28 N2 O14 P4 Zn3'
_chemical_formula_sum 'C14 H28 N2 O14 P4 Zn3'
_chemical_formula_weight 768.37
_space_group_IT_number 15
_space_group_name_Hall '-C 2yc'
_space_group_name_H-M_alt 'C 1 2/c 1'
_symmetry_cell_setting monoclinic
_symmetry_space_group_name_H-M 'C 1 2/c 1'
_atom_sites_solution_hydrogens geom
_atom_sites_solution_primary direct
_atom_sites_solution_secondary difmap
_audit_creation_method SHELXL-97
_cell_angle_alpha 90.00
_cell_angle_beta 94.432(5)
_cell_angle_gamma 90.00
_cell_formula_units_Z 4
_cell_length_a 36.326(10)
_cell_length_b 6.4647(18)
_cell_length_c 11.183(3)
_cell_measurement_reflns_used 1369
_cell_measurement_temperature 293(2)
_cell_measurement_theta_max 24.70
_cell_measurement_theta_min 3.20
_cell_volume 2618.3(12)
_computing_cell_refinement SMART
_computing_data_collection 'SMART (Bruker, 2000)'
_computing_data_reduction 'SAINT (Bruker, 2000)'
_computing_molecular_graphics SHELXTL
_computing_publication_material SHELXTL
_computing_structure_refinement SHELXTL
_computing_structure_solution 'SHELXTL (Bruker, 2000)'
_diffrn_ambient_temperature 293(2)
_diffrn_measured_fraction_theta_full 1.000
_diffrn_measured_fraction_theta_max 1.000
_diffrn_radiation_monochromator graphite
_diffrn_radiation_source 'fine-focus sealed tube'
_diffrn_radiation_type MoK\a
_diffrn_radiation_wavelength 0.71073
_diffrn_reflns_av_R_equivalents 0.0484
_diffrn_reflns_av_sigmaI/netI 0.0561
_diffrn_reflns_limit_h_max 39
_diffrn_reflns_limit_h_min -44
_diffrn_reflns_limit_k_max 7
_diffrn_reflns_limit_k_min -5
_diffrn_reflns_limit_l_max 11
_diffrn_reflns_limit_l_min -13
_diffrn_reflns_number 6658
_diffrn_reflns_theta_full 25.99
_diffrn_reflns_theta_max 25.99
_diffrn_reflns_theta_min 2.25
_diffrn_standards_decay_% none
_exptl_absorpt_coefficient_mu 3.039
_exptl_absorpt_correction_T_max 0.784
_exptl_absorpt_correction_T_min 0.652
_exptl_absorpt_correction_type multi-scan
_exptl_absorpt_process_details 'SADABS(Bruker, 2000)'
_exptl_crystal_colour colorless
_exptl_crystal_density_diffrn 1.949
_exptl_crystal_density_method 'not measured'
_exptl_crystal_description lamella
_exptl_crystal_F_000 1552
_exptl_crystal_size_max 0.20
_exptl_crystal_size_mid 0.12
_exptl_crystal_size_min 0.08
_refine_diff_density_max 0.533
_refine_diff_density_min -1.059
_refine_diff_density_rms 0.130
_refine_ls_extinction_method none
_refine_ls_goodness_of_fit_ref 1.056
_refine_ls_hydrogen_treatment constr
_refine_ls_matrix_type full
_refine_ls_number_parameters 168
_refine_ls_number_reflns 2559
_refine_ls_number_restraints 0
_refine_ls_restrained_S_all 1.056
_refine_ls_R_factor_all 0.0632
_refine_ls_R_factor_gt 0.0493
_refine_ls_shift/su_max 0.000
_refine_ls_shift/su_mean 0.000
_refine_ls_structure_factor_coef Fsqd
_refine_ls_weighting_details 'calc w=1/[\s^2^(Fo^2^)+(0.0677P)^2^+0.0000P] where P=(Fo^2^+2Fc^2^)/3'
_refine_ls_weighting_scheme calc
_refine_ls_wR_factor_gt 0.1134
_refine_ls_wR_factor_ref 0.1175
_reflns_number_gt 1987
_reflns_number_total 2559
_reflns_threshold_expression >2sigma(I)
_cod_data_source_file JSSC-2010-183-1582.cif
_cod_data_source_block 81209d
_cod_depositor_comments
;
The following automatic conversions were performed:

data item '_symmetry_cell_setting' value 'Monoclinic' was changed to
'monoclinic' in accordance with the built-in table derived from the
CIF Core dictionary named 'cif_core.dic' version 2.4.5 last updated
on 2014-11-21.

Automatic conversion script
Id: cif_fix_values 8369 2020-08-20 11:38:08Z andrius 
;
_cod_original_sg_symbol_H-M C2/c
_cod_database_code 1563546

loop_
_symmetry_equiv_pos_as_xyz
'x, y, z'
'-x, y, -z+1/2'
'x+1/2, y+1/2, z'
'-x+1/2, y+1/2, -z+1/2'
'-x, -y, -z'
'x, -y, z-1/2'
'-x+1/2, -y+1/2, -z'
'x+1/2, -y+1/2, z-1/2'

loop_
_atom_site_label
_atom_site_type_symbol
_atom_site_fract_x
_atom_site_fract_y
_atom_site_fract_z
_atom_site_U_iso_or_equiv
_atom_site_adp_type
_atom_site_occupancy
_atom_site_symmetry_multiplicity
_atom_site_calc_flag
_atom_site_refinement_flags
_atom_site_disorder_assembly
_atom_site_disorder_group
Zn1 Zn 0.0000 0.25249(12) 0.7500 0.0224(2) Uani 1 2 d S . .
Zn2 Zn 0.067100(14) 0.11094(8) 1.04407(5) 0.02167(18) Uani 1 1 d . . .
P1 P 0.08219(3) 0.08822(19) 0.80241(11) 0.0207(3) Uani 1 1 d . . .
P2 P 0.06198(3) 0.39108(19) 0.59919(11) 0.0208(3) Uani 1 1 d . . .
O1W O 0.01421(9) 0.1623(5) 1.0938(3) 0.0268(7) Uani 1 1 d . . .
O1 O 0.04273(9) 0.1195(5) 0.8328(3) 0.0254(7) Uani 1 1 d . . .
O2 O 0.10591(10) 0.0779(5) 0.9190(3) 0.0282(8) Uani 1 1 d . . .
O3 O 0.08783(10) -0.0885(5) 0.7171(3) 0.0304(8) Uani 1 1 d . . .
O4 O 0.02737(9) 0.4521(6) 0.6587(3) 0.0303(8) Uani 1 1 d . . .
O5 O 0.05723(10) 0.1989(5) 0.5225(3) 0.0270(7) Uani 1 1 d . . .
O6 O 0.07773(9) 0.5722(5) 0.5359(3) 0.0267(8) Uani 1 1 d . . .
N1 N 0.10573(11) 0.4958(7) 0.8062(4) 0.0316(10) Uani 1 1 d . . .
H1A H 0.0946 0.6095 0.7742 0.038 Uiso 1 1 calc R . .
H1B H 0.0958 0.4700 0.8759 0.038 Uiso 1 1 calc R . .
C1 C 0.09653(14) 0.3157(8) 0.7222(5) 0.0267(10) Uani 1 1 d . . .
H1 H 0.1192 0.2790 0.6852 0.032 Uiso 1 1 calc R . .
C2 C 0.14511(15) 0.5437(11) 0.8333(6) 0.0428(14) Uani 1 1 d . . .
H2 H 0.1457 0.6603 0.8895 0.051 Uiso 1 1 calc R . .
C3 C 0.17020(16) 0.3845(11) 0.8923(6) 0.0471(15) Uani 1 1 d . . .
H3A H 0.1776 0.2849 0.8339 0.056 Uiso 1 1 calc R . .
H3B H 0.1580 0.3115 0.9539 0.056 Uiso 1 1 calc R . .
C4 C 0.20376(18) 0.5034(12) 0.9476(6) 0.0499(16) Uani 1 1 d . . .
H4A H 0.1964 0.6313 0.9843 0.060 Uiso 1 1 calc R . .
H4B H 0.2179 0.4205 1.0072 0.060 Uiso 1 1 calc R . .
C5 C 0.22574(18) 0.5453(12) 0.8397(6) 0.0549(18) Uani 1 1 d . . .
H5A H 0.2495 0.6055 0.8648 0.066 Uiso 1 1 calc R . .
H5B H 0.2297 0.4182 0.7964 0.066 Uiso 1 1 calc R . .
C6 C 0.20291(14) 0.6935(9) 0.7627(5) 0.0368(13) Uani 1 1 d . . .
H6A H 0.2155 0.7206 0.6908 0.044 Uiso 1 1 calc R . .
H6B H 0.2015 0.8232 0.8056 0.044 Uiso 1 1 calc R . .
C7 C 0.16414(16) 0.6216(10) 0.7257(5) 0.0377(13) Uani 1 1 d . . .
H7A H 0.1650 0.5116 0.6670 0.045 Uiso 1 1 calc R . .
H7B H 0.1501 0.7354 0.6886 0.045 Uiso 1 1 calc R . .

loop_
_atom_site_aniso_label
_atom_site_aniso_U_11
_atom_site_aniso_U_22
_atom_site_aniso_U_33
_atom_site_aniso_U_23
_atom_site_aniso_U_13
_atom_site_aniso_U_12
Zn1 0.0206(4) 0.0248(4) 0.0229(4) 0.000 0.0076(3) 0.000
Zn2 0.0265(3) 0.0168(3) 0.0222(3) 0.0006(2) 0.0046(2) 0.0009(2)
P1 0.0243(6) 0.0162(6) 0.0218(6) 0.0016(5) 0.0037(4) 0.0015(4)
P2 0.0218(6) 0.0180(6) 0.0228(6) 0.0013(5) 0.0040(5) -0.0005(4)
O1W 0.0274(17) 0.0262(19) 0.0273(18) -0.0016(15) 0.0058(14) -0.0048(14)
O1 0.0301(18) 0.0192(18) 0.0277(19) 0.0032(14) 0.0074(14) 0.0019(13)
O2 0.0342(19) 0.026(2) 0.0244(18) -0.0023(14) 0.0036(14) 0.0011(15)
O3 0.041(2) 0.0214(19) 0.029(2) -0.0043(15) 0.0043(15) 0.0017(15)
O4 0.0232(16) 0.034(2) 0.035(2) 0.0092(16) 0.0113(14) -0.0002(15)
O5 0.0377(19) 0.0183(18) 0.0236(17) -0.0007(14) -0.0067(14) 0.0003(14)
O6 0.0212(15) 0.0244(19) 0.036(2) 0.0025(15) 0.0091(14) 0.0011(13)
N1 0.031(2) 0.027(2) 0.037(2) -0.001(2) 0.0022(18) -0.0096(18)
C1 0.030(2) 0.018(2) 0.032(3) 0.000(2) -0.002(2) -0.0021(19)
C2 0.031(3) 0.048(4) 0.049(4) 0.001(3) -0.001(3) -0.013(3)
C3 0.039(3) 0.053(4) 0.050(4) 0.013(3) 0.004(3) -0.008(3)
C4 0.057(4) 0.053(4) 0.038(3) 0.006(3) -0.010(3) -0.002(3)
C5 0.047(4) 0.061(5) 0.055(4) 0.015(4) -0.005(3) -0.016(3)
C6 0.032(3) 0.037(3) 0.042(3) -0.010(3) 0.008(2) -0.009(2)
C7 0.037(3) 0.033(3) 0.043(3) -0.005(3) 0.009(2) -0.015(2)

loop_
_atom_type_symbol
_atom_type_description
_atom_type_scat_dispersion_real
_atom_type_scat_dispersion_imag
_atom_type_scat_source
C C 0.0033 0.0016 'International Tables Vol C Tables 4.2.6.8 and 6.1.1.4'
H H 0.0000 0.0000 'International Tables Vol C Tables 4.2.6.8 and 6.1.1.4'
N N 0.0061 0.0033 'International Tables Vol C Tables 4.2.6.8 and 6.1.1.4'
O O 0.0106 0.0060 'International Tables Vol C Tables 4.2.6.8 and 6.1.1.4'
P P 0.1023 0.0942 'International Tables Vol C Tables 4.2.6.8 and 6.1.1.4'
Zn Zn 0.2839 1.4301 'International Tables Vol C Tables 4.2.6.8 and 6.1.1.4'

loop_
_geom_angle_atom_site_label_1
_geom_angle_atom_site_label_2
_geom_angle_atom_site_label_3
_geom_angle
_geom_angle_site_symmetry_1
_geom_angle_site_symmetry_3
O1 Zn1 O1 127.5(2) . 2_556
O1 Zn1 O4 117.43(15) . 2_556
O1 Zn1 O4 96.93(14) 2_556 2_556
O1 Zn1 O4 96.93(14) . .
O1 Zn1 O4 117.43(15) 2_556 .
O4 Zn1 O4 97.8(2) 2_556 .
O3 Zn2 O5 95.25(14) 6_556 6_556
O3 Zn2 O1W 92.24(14) 6_556 .
O5 Zn2 O1W 91.78(14) 6_556 .
O3 Zn2 O2 114.53(14) 6_556 .
O5 Zn2 O2 86.64(14) 6_556 .
O1W Zn2 O2 153.22(14) . .
O3 Zn2 O6 93.19(14) 6_556 6_566
O5 Zn2 O6 170.67(14) 6_556 6_566
O1W Zn2 O6 91.88(13) . 6_566
O2 Zn2 O6 86.22(13) . 6_566
O3 Zn2 O1 177.07(14) 6_556 .
O5 Zn2 O1 82.04(12) 6_556 .
O1W Zn2 O1 88.96(12) . .
O2 Zn2 O1 64.33(12) . .
O6 Zn2 O1 89.44(13) 6_566 .
O2 P1 O1 107.5(2) . .
O2 P1 O3 114.6(2) . .
O1 P1 O3 114.8(2) . .
O2 P1 C1 107.2(2) . .
O1 P1 C1 108.4(2) . .
O3 P1 C1 104.0(2) . .
O6 P2 O5 113.8(2) . .
O6 P2 O4 111.2(2) . .
O5 P2 O4 113.6(2) . .
O6 P2 C1 107.0(2) . .
O5 P2 C1 104.2(2) . .
O4 P2 C1 106.2(2) . .
P1 O1 Zn1 133.4(2) . .
P1 O1 Zn2 86.32(15) . .
Zn1 O1 Zn2 133.01(16) . .
P1 O2 Zn2 101.88(18) . .
P1 O3 Zn2 126.7(2) . 6
P2 O4 Zn1 121.8(2) . .
P2 O5 Zn2 136.6(2) . 6
P2 O6 Zn2 131.7(2) . 6_565
C2 N1 C1 117.0(4) . .
C2 N1 H1A 108.1 . .
C1 N1 H1A 108.1 . .
C2 N1 H1B 108.1 . .
C1 N1 H1B 108.1 . .
H1A N1 H1B 107.3 . .
N1 C1 P1 111.9(3) . .
N1 C1 P2 111.2(3) . .
P1 C1 P2 112.0(3) . .
N1 C1 H1 107.1 . .
P1 C1 H1 107.1 . .
P2 C1 H1 107.1 . .
N1 C2 C3 119.7(5) . .
N1 C2 C7 113.6(5) . .
C3 C2 C7 106.2(5) . .
N1 C2 H2 105.4 . .
C3 C2 H2 105.4 . .
C7 C2 H2 105.4 . .
C2 C3 C4 105.8(6) . .
C2 C3 H3A 110.6 . .
C4 C3 H3A 110.6 . .
C2 C3 H3B 110.6 . .
C4 C3 H3B 110.6 . .
H3A C3 H3B 108.7 . .
C5 C4 C3 102.7(6) . .
C5 C4 H4A 111.2 . .
C3 C4 H4A 111.2 . .
C5 C4 H4B 111.2 . .
C3 C4 H4B 111.2 . .
H4A C4 H4B 109.1 . .
C6 C5 C4 105.6(6) . .
C6 C5 H5A 110.6 . .
C4 C5 H5A 110.6 . .
C6 C5 H5B 110.6 . .
C4 C5 H5B 110.6 . .
H5A C5 H5B 108.7 . .
C5 C6 C7 115.1(5) . .
C5 C6 H6A 108.5 . .
C7 C6 H6A 108.5 . .
C5 C6 H6B 108.5 . .
C7 C6 H6B 108.5 . .
H6A C6 H6B 107.5 . .
C6 C7 C2 110.9(5) . .
C6 C7 H7A 109.5 . .
C2 C7 H7A 109.5 . .
C6 C7 H7B 109.5 . .
C2 C7 H7B 109.5 . .
H7A C7 H7B 108.1 . .

loop_
_geom_bond_atom_site_label_1
_geom_bond_atom_site_label_2
_geom_bond_distance
_geom_bond_site_symmetry_2
Zn1 O1 1.945(3) .
Zn1 O1 1.945(3) 2_556
Zn1 O4 1.963(3) 2_556
Zn1 O4 1.963(3) .
Zn2 O3 2.026(4) 6_556
Zn2 O5 2.046(4) 6_556
Zn2 O1W 2.068(3) .
Zn2 O2 2.073(4) .
Zn2 O6 2.088(4) 6_566
Zn2 O1 2.459(3) .
P1 O2 1.507(4) .
P1 O1 1.512(3) .
P1 O3 1.512(4) .
P1 C1 1.820(5) .
P2 O6 1.504(4) .
P2 O5 1.512(4) .
P2 O4 1.519(3) .
P2 C1 1.854(5) .
O3 Zn2 2.026(4) 6
O5 Zn2 2.046(3) 6
O6 Zn2 2.088(4) 6_565
N1 C2 1.472(6) .
N1 C1 1.517(6) .
N1 H1A 0.9000 .
N1 H1B 0.9000 .
C1 H1 0.9800 .
C2 C3 1.494(9) .
C2 C7 1.520(8) .
C2 H2 0.9800 .
C3 C4 1.530(9) .
C3 H3A 0.9700 .
C3 H3B 0.9700 .
C4 C5 1.522(9) .
C4 H4A 0.9700 .
C4 H4B 0.9700 .
C5 C6 1.496(9) .
C5 H5A 0.9700 .
C5 H5B 0.9700 .
C6 C7 1.510(7) .
C6 H6A 0.9700 .
C6 H6B 0.9700 .
C7 H7A 0.9700 .
C7 H7B 0.9700 .

loop_
_geom_torsion_atom_site_label_1
_geom_torsion_atom_site_label_2
_geom_torsion_atom_site_label_3
_geom_torsion_atom_site_label_4
_geom_torsion
_geom_torsion_site_symmetry_1
_geom_torsion_site_symmetry_2
_geom_torsion_site_symmetry_3
_geom_torsion_site_symmetry_4
O2 P1 O1 Zn1 151.1(3) . . . .
O3 P1 O1 Zn1 -80.1(3) . . . .
C1 P1 O1 Zn1 35.6(4) . . . .
O2 P1 O1 Zn2 -0.54(19) . . . .
O3 P1 O1 Zn2 128.19(18) . . . .
C1 P1 O1 Zn2 -116.10(18) . . . .
O1 Zn1 O1 P1 105.2(3) 2_556 . . .
O4 Zn1 O1 P1 -130.1(3) 2_556 . . .
O4 Zn1 O1 P1 -27.5(3) . . . .
O1 Zn1 O1 Zn2 -115.2(2) 2_556 . . .
O4 Zn1 O1 Zn2 9.6(3) 2_556 . . .
O4 Zn1 O1 Zn2 112.1(2) . . . .
O3 Zn2 O1 P1 -67(3) 6_556 . . .
O5 Zn2 O1 P1 -89.67(17) 6_556 . . .
O1W Zn2 O1 P1 178.38(16) . . . .
O2 Zn2 O1 P1 0.41(15) . . . .
O6 Zn2 O1 P1 86.49(16) 6_566 . . .
O3 Zn2 O1 Zn1 141(2) 6_556 . . .
O5 Zn2 O1 Zn1 118.4(2) 6_556 . . .
O1W Zn2 O1 Zn1 26.5(2) . . . .
O2 Zn2 O1 Zn1 -151.5(3) . . . .
O6 Zn2 O1 Zn1 -65.4(2) 6_566 . . .
O1 P1 O2 Zn2 0.6(2) . . . .
O3 P1 O2 Zn2 -128.22(19) . . . .
C1 P1 O2 Zn2 117.0(2) . . . .
O3 Zn2 O2 P1 176.60(16) 6_556 . . .
O5 Zn2 O2 P1 82.36(19) 6_556 . . .
O1W Zn2 O2 P1 -4.9(4) . . . .
O6 Zn2 O2 P1 -91.62(19) 6_566 . . .
O1 Zn2 O2 P1 -0.42(15) . . . .
O2 P1 O3 Zn2 -170.6(2) . . . 6
O1 P1 O3 Zn2 64.3(3) . . . 6
C1 P1 O3 Zn2 -53.9(3) . . . 6
O6 P2 O4 Zn1 -179.6(2) . . . .
O5 P2 O4 Zn1 50.5(3) . . . .
C1 P2 O4 Zn1 -63.5(3) . . . .
O1 Zn1 O4 P2 42.0(3) . . . .
O1 Zn1 O4 P2 -96.9(3) 2_556 . . .
O4 Zn1 O4 P2 161.1(3) 2_556 . . .
O6 P2 O5 Zn2 136.3(3) . . . 6
O4 P2 O5 Zn2 -95.0(3) . . . 6
C1 P2 O5 Zn2 20.1(4) . . . 6
O5 P2 O6 Zn2 143.5(2) . . . 6_565
O4 P2 O6 Zn2 13.7(3) . . . 6_565
C1 P2 O6 Zn2 -101.9(3) . . . 6_565
C2 N1 C1 P1 104.7(5) . . . .
C2 N1 C1 P2 -129.2(4) . . . .
O2 P1 C1 N1 -38.3(4) . . . .
O1 P1 C1 N1 77.4(4) . . . .
O3 P1 C1 N1 -160.0(3) . . . .
O2 P1 C1 P2 -164.0(2) . . . .
O1 P1 C1 P2 -48.2(3) . . . .
O3 P1 C1 P2 74.3(3) . . . .
O6 P2 C1 N1 57.0(4) . . . .
O5 P2 C1 N1 177.9(3) . . . .
O4 P2 C1 N1 -61.9(4) . . . .
O6 P2 C1 P1 -177.0(2) . . . .
O5 P2 C1 P1 -56.1(3) . . . .
O4 P2 C1 P1 64.1(3) . . . .
C1 N1 C2 C3 -60.4(7) . . . .
C1 N1 C2 C7 66.5(7) . . . .
N1 C2 C3 C4 -160.0(5) . . . .
C7 C2 C3 C4 69.8(7) . . . .
C2 C3 C4 C5 -78.1(7) . . . .
C3 C4 C5 C6 67.5(7) . . . .
C4 C5 C6 C7 -56.0(7) . . . .
C5 C6 C7 C2 49.1(8) . . . .
N1 C2 C7 C6 172.8(5) . . . .
C3 C2 C7 C6 -53.6(7) . . . .
